data_4088919
loop_
_publ_author_name
'El Aziz, Youssef'
'Taylor, Peter G.'
'Bassindale, Alan R.'
'Coles, Simon J.'
'Pitak, Mateusz B.'

_publ_section_title
;
 Synthesis and Structures of Novel Molecular Ionic Compounds Based on
 Encapsulation of Anions and Cations
;
_journal_issue 24
_journal_name_full Organometallics
_journal_page_first 4004
_journal_paper_doi 10.1021/acs.organomet.6b00565
_journal_volume 35
_journal_year 2016
_chemical_formula_moiety 'C60 H56 F72 K O18 Si8, C2 H4 Cl2, F'
_chemical_formula_sum 'C62 H60 Cl2 F73 K O18 Si8'
_chemical_formula_weight 2814.82
_space_group_crystal_system triclinic
_space_group_IT_number 2
_space_group_name_Hall '-P 1'
_space_group_name_H-M_alt 'P -1'
_atom_sites_solution_hydrogens geom
_audit_creation_date 2016-05-05
_audit_creation_method
;
Olex2 1.2
(compiled 2016.02.19 svn.r3266 for OlexSys, GUI svn.r5155)
;
_cell_angle_alpha 69.641(5)
_cell_angle_beta 83.129(6)
_cell_angle_gamma 61.922(4)
_cell_formula_units_Z 1
_cell_length_a 13.8521(5)
_cell_length_b 14.5848(5)
_cell_length_c 14.9006(10)
_cell_measurement_reflns_used 30328
_cell_measurement_temperature 100(2)
_cell_measurement_theta_max 27.6
_cell_measurement_theta_min 3.1
_cell_volume 2486.6(2)
_computing_cell_refinement 'CrystalClear-SM Expert 2.0 r11 (Rigaku, 2011)'
_computing_data_collection 'CrystalClear-SM Expert 2.0 r11 (Rigaku, 2011)'
_computing_data_reduction 'CrystalClear-SM Expert 2.0 r11 (Rigaku, 2011)'
_computing_publication_material 'Olex2 (Dolomanov et al., 2009)'
_computing_structure_refinement 'ShelXL (Sheldrick, 2015)'
_computing_structure_solution 'SHELXL-97 (Sheldrick, 2008)'
_diffrn_ambient_temperature 100(2)
_diffrn_detector 'CCD area detector'
_diffrn_detector_area_resol_mean 28.5714
_diffrn_detector_type 'Rigaku HG Saturn724+ (2x2 bin mode)'
_diffrn_measured_fraction_theta_full 0.997
_diffrn_measured_fraction_theta_max 0.996
_diffrn_measurement_device 'four-circle \k diffractometer'
_diffrn_measurement_device_type 'Rigaku AFC12 (Right)'
_diffrn_measurement_method 'profile data from \w-scans'
_diffrn_measurement_specimen_support 'MiTeGen MicroMesh'
_diffrn_radiation_collimation 0.3
_diffrn_radiation_monochromator 'Confocal mirrors, HF Varimax'
_diffrn_radiation_probe x-ray
_diffrn_radiation_type 'Mo K\a'
_diffrn_radiation_wavelength 0.71075
_diffrn_radiation_xray_symbol K-L~3~
_diffrn_reflns_av_R_equivalents 0.0327
_diffrn_reflns_av_unetI/netI 0.0318
_diffrn_reflns_Laue_measured_fraction_full 0.997
_diffrn_reflns_Laue_measured_fraction_max 0.996
_diffrn_reflns_limit_h_max 17
_diffrn_reflns_limit_h_min -17
_diffrn_reflns_limit_k_max 18
_diffrn_reflns_limit_k_min -17
_diffrn_reflns_limit_l_max 19
_diffrn_reflns_limit_l_min -19
_diffrn_reflns_number 33301
_diffrn_reflns_point_group_measured_fraction_full 0.997
_diffrn_reflns_point_group_measured_fraction_max 0.996
_diffrn_reflns_theta_full 25.242
_diffrn_reflns_theta_max 27.485
_diffrn_reflns_theta_min 3.133
_diffrn_source 'Rotating Anode'
_diffrn_source_current 55.0
_diffrn_source_power 2.475
_diffrn_source_target Mo
_diffrn_source_type 'Rotating Anode'
_diffrn_source_voltage 45.0
_exptl_absorpt_coefficient_mu 0.401
_exptl_absorpt_correction_T_max 1.000
_exptl_absorpt_correction_T_min 0.836
_exptl_absorpt_correction_type multi-scan
_exptl_absorpt_process_details
;
'CrystalClear-SM Expert 2.0 r11 (Rigaku, 2011)'
;
_exptl_crystal_colour Colourless
_exptl_crystal_density_diffrn 1.880
_exptl_crystal_description fragment
_exptl_crystal_F_000 1398
_exptl_crystal_size_max 0.55
_exptl_crystal_size_mid 0.35
_exptl_crystal_size_min 0.15
_refine_diff_density_max 1.787
_refine_diff_density_min -1.051
_refine_diff_density_rms 0.079
_refine_ls_extinction_method none
_refine_ls_goodness_of_fit_ref 1.078
_refine_ls_hydrogen_treatment constr
_refine_ls_matrix_type full
_refine_ls_number_parameters 1036
_refine_ls_number_reflns 11333
_refine_ls_number_restraints 2666
_refine_ls_restrained_S_all 1.034
_refine_ls_R_factor_all 0.0534
_refine_ls_R_factor_gt 0.0478
_refine_ls_shift/su_max 0.001
_refine_ls_shift/su_mean 0.000
_refine_ls_structure_factor_coef Fsqd
_refine_ls_weighting_details 'w=1/[\s^2^(Fo^2^)+(0.0630P)^2^+3.6449P] where P=(Fo^2^+2Fc^2^)/3'
_refine_ls_weighting_scheme calc
_refine_ls_wR_factor_gt 0.1319
_refine_ls_wR_factor_ref 0.1351
_reflns_Friedel_coverage 0.000
_reflns_number_gt 9972
_reflns_number_total 11333
_reflns_threshold_expression 'I > 2\s(I)'
_cod_data_source_file om6b00565_si_002.cif
_cod_data_source_block compound6
_cod_depositor_comments
;
The following automatic conversions were performed:

data item '_exptl_absorpt_correction_type' value 'Multi-scan' was
changed to 'multi-scan' in accordance with the
/home/saulius/struct/COD-crude-data/automatic-downloads/DataCite-retrospective/ACS/depositions/lib/dictionaries/cif_core.dic
dictionary named 'cif_core.dic' version 2.4.2 last updated on
2011-04-26.

Automatic conversion script
Id: cif_fix_values 6909 2019-04-08 15:41:33Z antanas 
;
_cod_database_code 4088919
_shelx_space_group_comment
;
The symmetry employed for this shelxl refinement is uniquely defined
by the following loop, which should always be used as a source of
symmetry information in preference to the above space-group names.
They are only intended as comments.
;
_shelx_estimated_absorpt_t_max 0.942
_shelx_estimated_absorpt_t_min 0.809
_olex2_refinement_description
;
1. Fixed Uiso
 At 1.2 times of:
  All C(H,H) groups, All C(H,H,H,H) groups
2. Restrained distances
 C18-F27
 1.32 with sigma of 0.01
 C18A-F26A
 1.32 with sigma of 0.01
 C18A-F28A
 1.32 with sigma of 0.01
 F25A-C17A
 1.32 with sigma of 0.01
 C17A-F24A
 1.32 with sigma of 0.01
 C17A-C16
 1.5 with sigma of 0.01
 C18A-C17A
 1.5 with sigma of 0.01
 C17-C18
 1.5 with sigma of 0.01
 C17-C16
 1.5 with sigma of 0.01
 F26A-F28A
 2.145 with sigma of 0.02
 F26A-F27A
 2.145 with sigma of 0.02
 F27A-F28A
 2.145 with sigma of 0.02
 F27-F26
 2.145 with sigma of 0.02
 F27-F28
 2.145 with sigma of 0.02
 F28-F26
 2.145 with sigma of 0.02
 F25A-F24A
 2.15 with sigma of 0.02
3. Rigid bond restraints
 All non-hydrogen atoms
 with sigma for 1-2 distances of 0.01 and sigma for 1-3 distances of 0.01
4. Uiso/Uaniso restraints and constraints
All non-hydrogen atoms have similar U: within 2A with sigma of 0.04 and sigma
for terminal atoms of 0.08
Uanis(F29A) \\sim Ueq, Uanis(F30A) \\sim Ueq: with sigma of 0.01 and sigma for
terminal atoms of 0.02
Uanis(C9) = Uanis(C9A)
5. Rigid body (RIGU) restrains
 All non-hydrogen atoms
 with sigma for 1-2 distances of 0.004 and sigma for 1-3 distances of 0.004
6. Others
 Sof(H20C)=Sof(H20D)=Sof(F29B)=Sof(F30B)=Sof(F31B)=Sof(F32B)=Sof(F33B)=
 Sof(F34B)=Sof(F35B)=Sof(F36B)=Sof(F37B)=Sof(C21B)=Sof(C22B)=Sof(C23B)=
 Sof(C24B)=1-FVAR(1)
 Sof(H20A)=Sof(H20B)=Sof(F29A)=Sof(F30A)=Sof(F31A)=Sof(F32A)=Sof(F33A)=
 Sof(F34A)=Sof(F35A)=Sof(F36A)=Sof(F37A)=Sof(C21A)=Sof(C22A)=Sof(C23A)=
 Sof(C24A)=FVAR(1)
 Sof(F24A)=Sof(F25A)=Sof(F26A)=Sof(F27A)=Sof(F28A)=Sof(C17A)=Sof(C18A)=1-FVAR(2)
 Sof(F24)=Sof(F25)=Sof(F26)=Sof(F27)=Sof(F28)=Sof(C17)=Sof(C18)=FVAR(2)
 Sof(H8BC)=Sof(H8BD)=Sof(F11A)=Sof(F12A)=Sof(F13A)=Sof(F14A)=Sof(F15A)=
 Sof(F16A)=Sof(F17A)=Sof(F18A)=Sof(F19A)=Sof(C9A)=Sof(C10A)=Sof(C11A)=Sof(C12A)=
 1-FVAR(3)
 Sof(H8AA)=Sof(H8AB)=Sof(F11)=Sof(F12)=Sof(F13)=Sof(F14)=Sof(F15)=Sof(F16)=
 Sof(F17)=Sof(F18)=Sof(F19)=Sof(C9)=Sof(C10)=Sof(C11)=Sof(C12)=FVAR(3)
7.a Secondary CH2 refined with riding coordinates:
 C1(H1A,H1B), C2(H2A,H2B), C7(H7A,H7B), C8(H8AA,H8AB), C8(H8BC,H8BD), C13(H13A,
 H13B), C14(H14A,H14B), C19(H19A,H19B), C20(H20A,H20B), C20(H20C,H20D),
 C25(H25A,H25B), C26(H26A,H26B), C27(H27A,H27B), C28(H28A,H28B), C29(H29A,H29B),
  C30(H30A,H30B), C31(H31A,H31B)
;
_shelx_shelxl_version_number 2014/7
_olex2_submission_special_instructions 'No special instructions were received'

loop_
_space_group_symop_operation_xyz
'x, y, z'
'-x, -y, -z'

loop_
_atom_site_label
_atom_site_type_symbol
_atom_site_fract_x
_atom_site_fract_y
_atom_site_fract_z
_atom_site_U_iso_or_equiv
_atom_site_adp_type
_atom_site_occupancy
_atom_site_site_symmetry_order
_atom_site_calc_flag
_atom_site_refinement_flags_posn
_atom_site_refinement_flags_adp
_atom_site_refinement_flags_occupancy
_atom_site_disorder_assembly
_atom_site_disorder_group
K1 K 0.0000 0.5000 0.0000 0.02300(16) Uani 1 2 d S TU P . .
Si1 Si 0.08920(5) -0.07312(5) 0.35546(4) 0.01388(13) Uani 1 1 d . U . . .
Si2 Si 0.15726(5) 0.05630(5) 0.43452(4) 0.01400(13) Uani 1 1 d . U . . .
Si3 Si 0.15152(5) -0.08782(5) 0.63899(4) 0.01361(13) Uani 1 1 d . U . . .
Si4 Si -0.08411(5) 0.21757(5) 0.44020(4) 0.01401(13) Uani 1 1 d . U . . .
F2 F 0.45682(12) -0.20163(13) 0.82848(12) 0.0314(4) Uani 1 1 d . U . . .
F3 F 0.32002(15) -0.17557(15) 0.92132(11) 0.0360(4) Uani 1 1 d . U . . .
F4 F 0.46702(14) -0.11490(14) 0.94946(11) 0.0340(4) Uani 1 1 d . U . . .
F5 F 0.29693(14) 0.01171(16) 0.91804(12) 0.0368(4) Uani 1 1 d . U . . .
F6 F 0.49999(13) -0.02585(14) 0.75273(11) 0.0305(3) Uani 1 1 d . U . . .
F7 F 0.33573(13) 0.10875(13) 0.74375(11) 0.0301(3) Uani 1 1 d . U . . .
F8 F 0.56270(15) 0.01666(16) 0.89087(14) 0.0414(4) Uani 1 1 d . U . . .
F9 F 0.39872(17) 0.14052(15) 0.89653(14) 0.0437(5) Uani 1 1 d . U . . .
F10 F 0.4853(2) 0.16064(18) 0.76750(14) 0.0543(6) Uani 1 1 d . U . . .
F20 F -0.1240(2) 0.55847(16) 0.15582(13) 0.0526(5) Uani 1 1 d . U . . .
F21 F -0.26334(15) 0.58660(15) 0.24683(17) 0.0523(5) Uani 1 1 d . U . . .
F22 F -0.15236(18) 0.69899(14) 0.23417(16) 0.0501(5) Uani 1 1 d . U . . .
F23 F -0.16542(19) 0.59597(16) 0.37808(14) 0.0505(5) Uani 1 1 d . U . . .
O1 O 0.03869(13) -0.00990(13) 0.67781(11) 0.0168(3) Uani 1 1 d . U . . .
O2 O -0.10833(13) 0.18187(13) 0.55289(11) 0.0166(3) Uani 1 1 d . U . . .
O3 O 0.19173(12) -0.01812(13) 0.54632(11) 0.0162(3) Uani 1 1 d . U . . .
O4 O 0.04555(13) 0.17115(13) 0.42089(11) 0.0164(3) Uani 1 1 d . U . . .
O5 O 0.15466(13) -0.01081(13) 0.36879(11) 0.0165(3) Uani 1 1 d . U . . .
O6 O -0.14690(13) 0.19105(13) 0.37525(11) 0.0167(3) Uani 1 1 d . U . . .
O7 O 0.17162(14) 0.30215(15) 0.11624(14) 0.0270(4) Uani 1 1 d . U . . .
O8 O 0.19251(14) 0.49690(15) 0.03213(13) 0.0247(4) Uani 1 1 d . U . . .
O9 O 0.00975(15) 0.69636(15) -0.05082(14) 0.0285(4) Uani 1 1 d . U . . .
C1 C 0.25695(18) -0.15046(18) 0.73688(16) 0.0171(4) Uani 1 1 d . U . . .
H1A H 0.2328 -0.1905 0.7958 0.021 Uiso 1 1 calc R . . . .
H1B H 0.3258 -0.2051 0.7196 0.021 Uiso 1 1 calc R . . . .
C2 C 0.28059(18) -0.06792(19) 0.75878(16) 0.0173(4) Uani 1 1 d . U . . .
H2A H 0.3116 -0.0325 0.7023 0.021 Uiso 1 1 calc R . . . .
H2B H 0.2112 -0.0097 0.7714 0.021 Uiso 1 1 calc R . . . .
C3 C 0.3596(2) -0.1229(2) 0.84411(17) 0.0210(5) Uani 1 1 d . U . . .
C4 C 0.3865(2) -0.0490(2) 0.87980(17) 0.0226(5) Uani 1 1 d . U . . .
C5 C 0.4222(2) 0.0297(2) 0.80350(17) 0.0226(5) Uani 1 1 d . U . . .
C6 C 0.4684(3) 0.0883(2) 0.8412(2) 0.0327(6) Uani 1 1 d . U . . .
C7 C 0.26682(18) 0.09748(19) 0.38959(16) 0.0176(4) Uani 1 1 d . U . . .
H7A H 0.3349 0.0322 0.3856 0.021 Uiso 1 1 calc R . . . .
H7B H 0.2446 0.1523 0.3242 0.021 Uiso 1 1 calc R . . . .
C8 C 0.28939(19) 0.1468(2) 0.45462(17) 0.0207(5) Uani 1 1 d . U . . .
H8AA H 0.3165 0.0907 0.5190 0.025 Uiso 0.303(16) 1 calc R . . A 1
H8AB H 0.2208 0.2098 0.4617 0.025 Uiso 0.303(16) 1 calc R . . A 1
H8BC H 0.2193 0.2069 0.4637 0.025 Uiso 0.697(16) 1 calc R . . A 2
H8BD H 0.3175 0.0893 0.5182 0.025 Uiso 0.697(16) 1 calc R . . A 2
C13 C -0.14127(18) 0.36993(18) 0.39564(16) 0.0178(4) Uani 1 1 d . U . . .
H13A H -0.2221 0.4041 0.3978 0.021 Uiso 1 1 calc R . . . .
H13B H -0.1133 0.3925 0.4379 0.021 Uiso 1 1 calc R . . . .
C14 C -0.1099(2) 0.4111(2) 0.29307(18) 0.0249(5) Uani 1 1 d . U . . .
H14A H -0.0290 0.3761 0.2923 0.030 Uiso 1 1 calc R . . . .
H14B H -0.1362 0.3855 0.2523 0.030 Uiso 1 1 calc R . . . .
C15 C -0.1533(2) 0.5341(2) 0.24829(19) 0.0275(5) Uani 1 1 d . U . . .
C16 C -0.1170(2) 0.5943(2) 0.2944(2) 0.0326(6) Uani 1 1 d D U . . .
C19 C 0.14920(18) -0.12351(19) 0.25330(16) 0.0168(4) Uani 1 1 d . U . . .
H19A H 0.0988 -0.1426 0.2309 0.020 Uiso 1 1 calc R . . . .
H19B H 0.1550 -0.0631 0.1999 0.020 Uiso 1 1 calc R . . . .
C20 C 0.2620(2) -0.2238(2) 0.27756(17) 0.0214(5) Uani 1 1 d . U . . .
H20A H 0.2569 -0.2852 0.3302 0.026 Uiso 0.575(3) 1 calc R . . B 1
H20B H 0.3132 -0.2055 0.2998 0.026 Uiso 0.575(3) 1 calc R . . B 1
H20C H 0.3114 -0.2046 0.3014 0.026 Uiso 0.425(3) 1 calc R . . B 2
H20D H 0.2554 -0.2839 0.3306 0.026 Uiso 0.425(3) 1 calc R . . B 2
C25 C 0.0622(2) 0.2136(2) 0.1283(2) 0.0331(6) Uani 1 1 d . U . . .
H25A H 0.0633 0.1443 0.1310 0.040 Uiso 1 1 calc R . . . .
H25B H 0.0371 0.2264 0.1899 0.040 Uiso 1 1 calc R . . . .
C26 C 0.1742(2) 0.2054(2) 0.1114(2) 0.0319(6) Uani 1 1 d . U . . .
H26A H 0.2278 0.1396 0.1606 0.038 Uiso 1 1 calc R . . . .
H26B H 0.1968 0.1983 0.0476 0.038 Uiso 1 1 calc R . . . .
C27 C 0.2752(2) 0.3018(2) 0.0978(2) 0.0306(6) Uani 1 1 d . U . . .
H27A H 0.2961 0.2986 0.0327 0.037 Uiso 1 1 calc R . . . .
H27B H 0.3321 0.2362 0.1447 0.037 Uiso 1 1 calc R . . . .
C28 C 0.2671(2) 0.4044(2) 0.1060(2) 0.0293(5) Uani 1 1 d . U . . .
H28A H 0.2409 0.4104 0.1695 0.035 Uiso 1 1 calc R . . . .
H28B H 0.3401 0.4021 0.0997 0.035 Uiso 1 1 calc R . . . .
C29 C 0.1829(2) 0.5979(2) 0.0331(2) 0.0287(5) Uani 1 1 d . U . . .
H29A H 0.2565 0.5932 0.0338 0.034 Uiso 1 1 calc R . . . .
H29B H 0.1465 0.6135 0.0911 0.034 Uiso 1 1 calc R . . . .
C30 C 0.1165(2) 0.6879(2) -0.0549(2) 0.0306(6) Uani 1 1 d . U . . .
H30A H 0.1123 0.7586 -0.0579 0.037 Uiso 1 1 calc R . . . .
H30B H 0.1514 0.6708 -0.1130 0.037 Uiso 1 1 calc R . . . .
F11 F 0.4611(14) 0.1223(14) 0.3889(11) 0.024(2) Uani 0.303(16) 1 d . U . A 1
F12 F 0.3180(14) 0.2807(13) 0.3362(12) 0.028(3) Uani 0.303(16) 1 d . U . A 1
F13 F 0.4456(11) 0.1482(8) 0.5611(9) 0.036(2) Uani 0.303(16) 1 d . U . A 1
F14 F 0.3085(9) 0.3024(14) 0.5110(12) 0.048(3) Uani 0.303(16) 1 d . U . A 1
F15 F 0.5815(13) 0.1854(17) 0.4604(14) 0.042(3) Uani 0.303(16) 1 d . U . A 1
F16 F 0.4805(10) 0.3314(8) 0.3512(9) 0.021(2) Uani 0.303(16) 1 d . U . A 1
F17 F 0.5071(19) 0.2854(19) 0.5953(10) 0.073(4) Uani 0.303(16) 1 d . U . A 1
F18 F 0.577(3) 0.360(3) 0.473(3) 0.059(5) Uani 0.303(16) 1 d . U . A 1
F19 F 0.4135(17) 0.4253(18) 0.4975(16) 0.080(4) Uani 0.303(16) 1 d . U . A 1
F24 F 0.0631(5) 0.5229(7) 0.2471(5) 0.0573(14) Uani 0.667(14) 1 d . U . C 1
F25 F 0.0349(7) 0.4555(5) 0.3951(4) 0.0442(12) Uani 0.667(14) 1 d . U . C 1
F26 F 0.1387(5) 0.5684(5) 0.3839(5) 0.0838(19) Uani 0.667(14) 1 d D U . C 1
F27 F -0.0276(6) 0.6660(6) 0.4071(5) 0.0804(19) Uani 0.667(14) 1 d D U . C 1
F28 F 0.0403(6) 0.6954(6) 0.2643(4) 0.077(2) Uani 0.667(14) 1 d D U . C 1
F29A F 0.3132(5) -0.1881(5) 0.1179(4) 0.0540(15) Uani 0.575(3) 1 d . U . B 1
F30A F 0.2420(3) -0.3004(5) 0.1763(4) 0.0587(13) Uani 0.575(3) 1 d . U . B 1
F31A F 0.3707(2) -0.4470(2) 0.25093(19) 0.0271(6) Uani 0.575(3) 1 d . U . B 1
F32A F 0.4712(2) -0.3840(3) 0.2848(2) 0.0321(7) Uani 0.575(3) 1 d . U . B 1
F33A F 0.4330(11) -0.3732(15) 0.0589(11) 0.0235(18) Uani 0.575(3) 1 d . U . B 1
F34A F 0.5417(2) -0.3453(2) 0.1117(2) 0.0336(7) Uani 0.575(3) 1 d . U . B 1
F35A F 0.6149(12) -0.5656(16) 0.2482(9) 0.0263(18) Uani 0.575(3) 1 d . U . B 1
F36A F 0.5140(2) -0.5824(2) 0.1606(2) 0.0312(7) Uani 0.575(3) 1 d . U . B 1
F37A F 0.6356(3) -0.5366(3) 0.0896(3) 0.0462(9) Uani 0.575(3) 1 d . U . B 1
C9 C 0.376(4) 0.186(4) 0.411(3) 0.0162(11) Uani 0.303(16) 1 d . U . A 1
C10 C 0.3950(19) 0.2356(19) 0.4735(18) 0.017(2) Uani 0.303(16) 1 d . U . A 1
C11 C 0.4918(17) 0.274(2) 0.4576(19) 0.020(2) Uani 0.303(16) 1 d . U . A 1
C12 C 0.5134(19) 0.3199(19) 0.5124(14) 0.048(3) Uani 0.303(16) 1 d . U . A 1
C17 C 0.0025(5) 0.5493(6) 0.3225(5) 0.0385(13) Uani 0.667(14) 1 d D U . C 1
C18 C 0.0377(7) 0.6225(7) 0.3470(6) 0.0590(18) Uani 0.667(14) 1 d D U . C 1
C21A C 0.3068(12) -0.2603(12) 0.1884(8) 0.0172(17) Uani 0.575(3) 1 d . U . B 1
C22A C 0.4239(7) -0.3665(8) 0.2186(8) 0.0164(14) Uani 0.575(3) 1 d . U . B 1
C23A C 0.4835(4) -0.4011(4) 0.1340(3) 0.0202(8) Uani 0.575(3) 1 d . U . B 1
C24A C 0.5637(7) -0.5233(8) 0.1568(7) 0.0250(15) Uani 0.575(3) 1 d . U . B 1
F11A F 0.4720(6) 0.1026(6) 0.4147(6) 0.0345(15) Uani 0.697(16) 1 d . U . A 2
F12A F 0.3463(6) 0.2590(6) 0.3253(5) 0.0283(11) Uani 0.697(16) 1 d . U . A 2
F13A F 0.4037(9) 0.1850(9) 0.5691(4) 0.066(2) Uani 0.697(16) 1 d . U . A 2
F14A F 0.2953(4) 0.3411(6) 0.4677(6) 0.0500(14) Uani 0.697(16) 1 d . U . A 2
F15A F 0.5778(8) 0.1871(9) 0.4865(8) 0.070(3) Uani 0.697(16) 1 d . U . A 2
F16A F 0.4857(7) 0.3175(7) 0.3643(6) 0.061(2) Uani 0.697(16) 1 d . U . A 2
F17A F 0.4664(8) 0.3296(7) 0.5912(4) 0.0637(18) Uani 0.697(16) 1 d . U . A 2
F18A F 0.5681(12) 0.3733(13) 0.4834(14) 0.055(2) Uani 0.697(16) 1 d . U . A 2
F19A F 0.3955(5) 0.4598(4) 0.4627(5) 0.0506(12) Uani 0.697(16) 1 d . U . A 2
F24A F 0.0442(15) 0.5283(13) 0.2165(11) 0.076(4) Uani 0.333(14) 1 d D U . C 2
F25A F 0.0494(13) 0.4407(12) 0.3666(11) 0.058(3) Uani 0.333(14) 1 d D U . C 2
F26A F 0.1562(10) 0.5544(12) 0.3353(16) 0.126(5) Uani 0.333(14) 1 d D U . C 2
F27A F 0.0216(18) 0.6076(17) 0.4225(8) 0.112(5) Uani 0.333(14) 1 d D U . C 2
F28A F 0.0000(17) 0.7188(10) 0.2916(12) 0.121(5) Uani 0.333(14) 1 d D U . C 2
F29B F 0.3447(5) -0.1841(5) 0.1344(4) 0.0195(10) Uani 0.425(3) 1 d . U . B 2
F30B F 0.2360(3) -0.2530(3) 0.1329(2) 0.0134(7) Uani 0.425(3) 1 d . U . B 2
F31B F 0.4391(3) -0.4298(3) 0.3097(3) 0.0278(9) Uani 0.425(3) 1 d . U . B 2
F32B F 0.4962(3) -0.3215(3) 0.2062(3) 0.0310(9) Uani 0.425(3) 1 d . U . B 2
F33B F 0.4132(15) -0.375(2) 0.0608(15) 0.021(2) Uani 0.425(3) 1 d . U . B 2
F34B F 0.4121(3) -0.5044(3) 0.1859(3) 0.0266(8) Uani 0.425(3) 1 d . U . B 2
F35B F 0.6336(16) -0.569(2) 0.2372(13) 0.027(2) Uani 0.425(3) 1 d . U . B 2
F36B F 0.6010(3) -0.5847(3) 0.1141(3) 0.0324(9) Uani 0.425(3) 1 d . U . B 2
F37B F 0.6360(3) -0.4560(4) 0.1123(3) 0.0375(10) Uani 0.425(3) 1 d . U . B 2
C9A C 0.3689(15) 0.1910(17) 0.4185(13) 0.0162(11) Uani 0.697(16) 1 d . U . A 2
C10A C 0.3901(10) 0.2460(10) 0.4819(8) 0.0263(15) Uani 0.697(16) 1 d . U . A 2
C11A C 0.4755(9) 0.2833(11) 0.4485(9) 0.0304(16) Uani 0.697(16) 1 d . U . A 2
C12A C 0.4817(6) 0.3575(6) 0.5000(5) 0.0339(13) Uani 0.697(16) 1 d . U . A 2
C17A C 0.0084(7) 0.5408(11) 0.3017(11) 0.041(3) Uani 0.333(14) 1 d D U . C 2
C18A C 0.0469(12) 0.6088(11) 0.3300(17) 0.082(4) Uani 0.333(14) 1 d D U . C 2
C21B C 0.3114(16) -0.2639(17) 0.2021(12) 0.0163(19) Uani 0.425(3) 1 d . U . B 2
C22B C 0.4048(10) -0.3730(12) 0.2147(10) 0.0169(18) Uani 0.425(3) 1 d . U . B 2
C23B C 0.4605(5) -0.4390(5) 0.1564(4) 0.0189(10) Uani 0.425(3) 1 d . U . B 2
C24B C 0.5853(10) -0.5151(11) 0.1584(10) 0.0224(18) Uani 0.425(3) 1 d . U . B 2
Cl1 Cl -0.04584(7) 0.87165(8) 0.06787(7) 0.0533(2) Uani 1 1 d . U . . .
C31 C -0.0473(3) 1.0026(3) 0.0304(2) 0.0404(7) Uani 1 1 d . U . . .
H31A H -0.1167 1.0606 -0.0066 0.049 Uiso 1 1 calc R . . . .
H31B H -0.0418 1.0209 0.0870 0.049 Uiso 1 1 calc R . . . .
F1 F 0.0000 0.0000 0.5000 0.0182(4) Uani 1 2 d S TU P . .

loop_
_atom_site_aniso_label
_atom_site_aniso_U_11
_atom_site_aniso_U_22
_atom_site_aniso_U_33
_atom_site_aniso_U_23
_atom_site_aniso_U_13
_atom_site_aniso_U_12
K1 0.0170(3) 0.0192(3) 0.0274(4) -0.0013(3) -0.0029(3) -0.0078(3)
Si1 0.0152(3) 0.0129(3) 0.0136(3) -0.0061(2) 0.0016(2) -0.0055(2)
Si2 0.0145(3) 0.0133(3) 0.0144(3) -0.0050(2) 0.0011(2) -0.0064(2)
Si3 0.0143(3) 0.0126(3) 0.0132(3) -0.0045(2) -0.0003(2) -0.0053(2)
Si4 0.0156(3) 0.0112(3) 0.0145(3) -0.0048(2) 0.0006(2) -0.0052(2)
F2 0.0221(7) 0.0219(8) 0.0452(10) -0.0127(7) -0.0137(6) -0.0018(6)
F3 0.0549(10) 0.0451(10) 0.0154(7) 0.0023(7) -0.0061(7) -0.0356(9)
F4 0.0449(9) 0.0391(9) 0.0205(7) -0.0021(7) -0.0143(7) -0.0231(8)
F5 0.0381(9) 0.0518(11) 0.0342(9) -0.0305(8) 0.0152(7) -0.0232(8)
F6 0.0336(8) 0.0394(9) 0.0275(8) -0.0194(7) 0.0106(6) -0.0201(7)
F7 0.0372(8) 0.0233(8) 0.0259(8) -0.0032(6) -0.0125(6) -0.0112(7)
F8 0.0393(9) 0.0463(11) 0.0475(11) -0.0142(9) -0.0131(8) -0.0241(8)
F9 0.0559(11) 0.0381(10) 0.0457(11) -0.0264(9) -0.0074(8) -0.0173(9)
F10 0.0894(16) 0.0566(13) 0.0389(10) -0.0021(9) -0.0112(10) -0.0571(13)
F20 0.0993(17) 0.0333(10) 0.0200(8) -0.0001(7) 0.0037(9) -0.0327(11)
F21 0.0312(9) 0.0244(9) 0.0772(15) 0.0101(9) -0.0171(9) -0.0083(7)
F22 0.0609(12) 0.0185(8) 0.0640(13) -0.0062(8) 0.0087(10) -0.0194(8)
F23 0.0828(15) 0.0409(11) 0.0456(11) -0.0301(9) 0.0399(10) -0.0397(11)
O1 0.0162(7) 0.0176(8) 0.0162(8) -0.0078(6) 0.0004(6) -0.0057(6)
O2 0.0198(7) 0.0132(7) 0.0159(7) -0.0061(6) 0.0023(6) -0.0063(6)
O3 0.0150(7) 0.0181(8) 0.0158(7) -0.0052(6) 0.0003(6) -0.0081(6)
O4 0.0169(7) 0.0138(7) 0.0178(8) -0.0050(6) 0.0011(6) -0.0067(6)
O5 0.0176(7) 0.0175(8) 0.0164(7) -0.0083(6) 0.0032(6) -0.0085(6)
O6 0.0179(7) 0.0128(7) 0.0176(8) -0.0046(6) -0.0021(6) -0.0054(6)
O7 0.0191(8) 0.0216(9) 0.0343(10) -0.0087(8) -0.0018(7) -0.0045(7)
O8 0.0203(8) 0.0269(9) 0.0250(9) -0.0060(7) -0.0033(7) -0.0102(7)
O9 0.0255(9) 0.0224(9) 0.0319(10) 0.0008(8) -0.0033(7) -0.0123(7)
C1 0.0180(10) 0.0152(10) 0.0164(10) -0.0037(8) -0.0018(8) -0.0068(8)
C2 0.0171(10) 0.0175(10) 0.0154(10) -0.0046(8) -0.0023(8) -0.0065(8)
C3 0.0230(11) 0.0216(11) 0.0163(10) -0.0033(9) -0.0030(8) -0.0098(9)
C4 0.0261(11) 0.0272(12) 0.0155(10) -0.0088(9) -0.0014(8) -0.0112(10)
C5 0.0266(11) 0.0240(12) 0.0190(11) -0.0090(9) -0.0026(9) -0.0110(10)
C6 0.0451(15) 0.0324(14) 0.0286(13) -0.0097(11) -0.0071(11) -0.0224(12)
C7 0.0180(10) 0.0191(11) 0.0169(10) -0.0067(9) 0.0028(8) -0.0094(9)
C8 0.0212(10) 0.0291(12) 0.0192(11) -0.0101(9) 0.0050(8) -0.0169(10)
C13 0.0197(10) 0.0134(10) 0.0190(11) -0.0061(8) 0.0014(8) -0.0063(8)
C14 0.0382(14) 0.0147(11) 0.0194(11) -0.0049(9) 0.0016(10) -0.0107(10)
C15 0.0340(13) 0.0165(11) 0.0248(12) -0.0016(9) -0.0015(10) -0.0090(10)
C16 0.0419(14) 0.0233(13) 0.0342(14) -0.0104(11) 0.0125(11) -0.0179(11)
C19 0.0180(10) 0.0164(10) 0.0151(10) -0.0075(8) 0.0014(8) -0.0057(8)
C20 0.0231(11) 0.0176(11) 0.0162(10) -0.0069(9) 0.0009(8) -0.0027(9)
C25 0.0374(14) 0.0206(13) 0.0338(15) -0.0009(11) -0.0053(11) -0.0116(11)
C26 0.0297(13) 0.0184(12) 0.0375(15) -0.0070(11) -0.0071(11) -0.0028(10)
C27 0.0170(11) 0.0316(14) 0.0332(14) -0.0098(11) -0.0033(10) -0.0030(10)
C28 0.0196(11) 0.0340(14) 0.0291(13) -0.0084(11) -0.0056(9) -0.0083(10)
C29 0.0261(12) 0.0338(14) 0.0321(14) -0.0103(11) 0.0019(10) -0.0190(11)
C30 0.0296(13) 0.0306(14) 0.0349(14) -0.0067(11) 0.0038(11) -0.0199(11)
F11 0.024(4) 0.030(6) 0.028(5) -0.019(4) 0.017(4) -0.019(4)
F12 0.039(6) 0.030(5) 0.017(4) 0.003(3) -0.008(4) -0.023(4)
F13 0.065(6) 0.032(4) 0.018(4) 0.006(3) -0.022(4) -0.031(4)
F14 0.025(3) 0.067(6) 0.076(7) -0.060(6) 0.016(4) -0.018(4)
F15 0.017(3) 0.036(4) 0.065(6) -0.012(4) 0.005(4) -0.010(3)
F16 0.034(4) 0.008(3) 0.015(3) 0.000(2) 0.005(2) -0.010(3)
F17 0.125(11) 0.116(10) 0.031(3) -0.015(5) -0.009(5) -0.102(9)
F18 0.084(8) 0.087(12) 0.052(6) -0.024(8) 0.002(6) -0.074(9)
F19 0.094(7) 0.078(7) 0.095(9) -0.043(6) 0.001(6) -0.050(6)
F24 0.0364(19) 0.096(3) 0.056(3) -0.039(3) 0.024(2) -0.038(2)
F25 0.041(2) 0.044(2) 0.049(3) -0.0046(17) -0.003(2) -0.0270(18)
F26 0.099(3) 0.120(4) 0.070(3) -0.016(3) -0.016(3) -0.086(3)
F27 0.116(4) 0.082(4) 0.079(3) -0.044(3) -0.003(3) -0.059(3)
F28 0.116(4) 0.096(4) 0.060(3) -0.008(2) 0.007(2) -0.093(3)
F29A 0.063(4) 0.026(2) 0.018(2) 0.0019(15) 0.014(2) 0.013(2)
F30A 0.0209(15) 0.084(3) 0.102(4) -0.081(3) 0.006(2) -0.014(2)
F31A 0.0305(13) 0.0159(12) 0.0286(14) -0.0059(10) 0.0123(10) -0.0091(10)
F32A 0.0246(14) 0.0330(17) 0.0292(15) -0.0174(14) -0.0117(11) 0.0020(13)
F33A 0.018(4) 0.025(2) 0.0197(18) -0.0082(15) 0.003(3) -0.004(3)
F34A 0.0231(13) 0.0278(14) 0.0498(18) -0.0114(13) 0.0114(12) -0.0149(11)
F35A 0.013(4) 0.025(2) 0.030(3) -0.011(2) 0.002(2) 0.001(3)
F36A 0.0325(14) 0.0218(13) 0.0400(16) -0.0163(12) 0.0014(12) -0.0087(11)
F37A 0.0380(17) 0.0323(18) 0.050(2) -0.0174(15) 0.0255(15) -0.0041(15)
C9 0.018(3) 0.0191(19) 0.013(3) -0.0059(14) 0.0041(17) -0.0098(19)
C10 0.015(4) 0.021(4) 0.014(4) -0.008(3) 0.005(3) -0.007(3)
C11 0.012(4) 0.023(4) 0.019(4) 0.008(3) -0.012(3) -0.009(3)
C12 0.070(7) 0.061(7) 0.037(4) -0.013(5) -0.002(5) -0.049(6)
C17 0.055(3) 0.045(3) 0.027(3) -0.011(2) 0.0055(18) -0.034(2)
C18 0.098(4) 0.069(4) 0.041(3) -0.008(3) -0.003(3) -0.069(3)
C21A 0.016(3) 0.021(3) 0.009(3) -0.012(2) -0.004(2) 0.0017(19)
C22A 0.015(3) 0.015(2) 0.018(2) -0.0063(17) 0.0006(19) -0.0055(19)
C23A 0.0173(18) 0.020(2) 0.0194(19) -0.0068(16) 0.0023(14) -0.0062(16)
C24A 0.019(3) 0.025(3) 0.026(2) -0.0109(19) 0.003(2) -0.006(2)
F11A 0.0189(14) 0.024(2) 0.056(4) -0.015(2) 0.003(2) -0.0060(14)
F12A 0.043(3) 0.035(3) 0.0149(15) -0.0024(15) -0.0029(17) -0.027(2)
F13A 0.127(6) 0.111(5) 0.0159(14) -0.012(2) 0.007(2) -0.106(4)
F14A 0.0320(17) 0.059(3) 0.089(4) -0.060(3) 0.023(2) -0.0246(18)
F15A 0.047(3) 0.048(2) 0.111(7) -0.014(4) -0.031(3) -0.020(2)
F16A 0.104(4) 0.104(5) 0.031(3) -0.025(3) 0.024(2) -0.093(4)
F17A 0.120(5) 0.085(4) 0.0303(18) -0.023(2) 0.004(2) -0.079(4)
F18A 0.065(3) 0.065(3) 0.070(6) -0.028(3) 0.001(3) -0.052(3)
F19A 0.068(2) 0.036(2) 0.057(3) -0.0224(18) -0.0042(19) -0.024(2)
F24A 0.085(8) 0.074(6) 0.074(6) -0.036(5) 0.044(5) -0.042(6)
F25A 0.034(4) 0.060(5) 0.070(7) -0.001(4) -0.007(5) -0.027(4)
F26A 0.123(6) 0.176(9) 0.124(11) -0.016(8) -0.028(6) -0.120(6)
F27A 0.196(12) 0.124(10) 0.062(5) -0.016(5) -0.031(6) -0.111(9)
F28A 0.232(13) 0.093(6) 0.084(8) 0.003(5) -0.058(8) -0.119(7)
F29B 0.024(2) 0.0165(19) 0.019(2) -0.0031(16) 0.0020(16) -0.0118(18)
F30B 0.0164(15) 0.0117(17) 0.0089(15) -0.0028(12) -0.0031(12) -0.0035(13)
F31B 0.031(2) 0.0216(19) 0.0175(17) -0.0084(14) -0.0037(14) 0.0002(16)
F32B 0.0220(17) 0.032(2) 0.055(2) -0.0284(18) 0.0111(16) -0.0173(15)
F33B 0.014(5) 0.030(3) 0.020(2) -0.013(2) 0.003(3) -0.008(3)
F34B 0.0276(17) 0.0251(18) 0.036(2) -0.0177(15) 0.0059(14) -0.0152(15)
F35B 0.011(5) 0.030(3) 0.034(4) -0.018(3) 0.004(3) 0.001(4)
F36B 0.033(2) 0.027(2) 0.035(2) -0.0215(18) 0.0022(16) -0.0038(17)
F37B 0.0269(19) 0.041(2) 0.048(2) -0.0218(19) 0.0174(17) -0.0168(17)
C9A 0.018(3) 0.0191(19) 0.013(3) -0.0059(14) 0.0041(17) -0.0098(19)
C10A 0.038(3) 0.043(3) 0.019(2) -0.0223(19) 0.0097(19) -0.028(2)
C11A 0.038(4) 0.040(4) 0.027(3) -0.011(3) 0.000(3) -0.028(3)
C12A 0.042(3) 0.036(3) 0.033(2) -0.010(2) -0.008(2) -0.025(3)
C17A 0.039(4) 0.049(4) 0.046(6) -0.013(4) 0.009(3) -0.031(3)
C18A 0.122(7) 0.099(6) 0.061(7) -0.001(5) -0.021(5) -0.092(6)
C21B 0.019(3) 0.021(3) 0.014(4) -0.005(3) -0.004(3) -0.011(2)
C22B 0.015(4) 0.020(3) 0.017(3) -0.006(2) -0.002(2) -0.009(2)
C23B 0.019(2) 0.020(3) 0.019(2) -0.009(2) 0.0000(18) -0.008(2)
C24B 0.015(3) 0.021(3) 0.031(3) -0.016(2) 0.001(2) -0.003(2)
Cl1 0.0447(4) 0.0467(5) 0.0642(6) -0.0138(4) 0.0048(4) -0.0214(4)
C31 0.0360(16) 0.0385(17) 0.0392(17) -0.0128(14) -0.0007(13) -0.0108(13)
F1 0.0184(9) 0.0156(9) 0.0193(9) -0.0066(7) 0.0008(7) -0.0061(7)

loop_
_atom_type_symbol
_atom_type_description
_atom_type_scat_dispersion_real
_atom_type_scat_dispersion_imag
_atom_type_scat_source
C C 0.0033 0.0016 'International Tables Vol C Tables 4.2.6.8 and 6.1.1.4'
H H 0.0000 0.0000 'International Tables Vol C Tables 4.2.6.8 and 6.1.1.4'
Cl Cl 0.1484 0.1585 'International Tables Vol C Tables 4.2.6.8 and 6.1.1.4'
F F 0.0171 0.0103 'International Tables Vol C Tables 4.2.6.8 and 6.1.1.4'
K K 0.2009 0.2494 'International Tables Vol C Tables 4.2.6.8 and 6.1.1.4'
O O 0.0106 0.0060 'International Tables Vol C Tables 4.2.6.8 and 6.1.1.4'
Si Si 0.0817 0.0704 'International Tables Vol C Tables 4.2.6.8 and 6.1.1.4'

loop_
_geom_angle_atom_site_label_1
_geom_angle_atom_site_label_2
_geom_angle_atom_site_label_3
_geom_angle
_geom_angle_site_symmetry_1
_geom_angle_site_symmetry_3
F20 K1 F20 180.0 . 2_565
O7 K1 F20 95.31(6) 2_565 2_565
O7 K1 F20 95.31(6) . .
O7 K1 F20 84.69(6) . 2_565
O7 K1 F20 84.69(6) 2_565 .
O7 K1 O7 180.0 . 2_565
O8 K1 F20 102.20(6) . .
O8 K1 F20 102.20(6) 2_565 2_565
O8 K1 F20 77.80(6) 2_565 .
O8 K1 F20 77.80(6) . 2_565
O8 K1 O7 60.65(5) 2_565 2_565
O8 K1 O7 119.35(5) 2_565 .
O8 K1 O7 119.35(5) . 2_565
O8 K1 O7 60.65(5) . .
O8 K1 O8 180.0 2_565 .
O8 K1 O9 60.62(5) . .
O8 K1 O9 60.62(5) 2_565 2_565
O8 K1 O9 119.38(5) . 2_565
O8 K1 O9 119.38(5) 2_565 .
O9 K1 F20 93.46(6) . 2_565
O9 K1 F20 86.54(6) . .
O9 K1 F20 93.46(6) 2_565 .
O9 K1 F20 86.54(6) 2_565 2_565
O9 K1 O7 120.19(5) . .
O9 K1 O7 59.81(5) . 2_565
O9 K1 O7 59.81(5) 2_565 .
O9 K1 O7 120.19(5) 2_565 2_565
O9 K1 O9 180.00(7) . 2_565
O1 Si1 O2 113.54(9) 2_556 2_556
O1 Si1 O5 112.70(9) 2_556 .
O1 Si1 C19 104.69(9) 2_556 .
O2 Si1 C19 105.92(9) 2_556 .
O5 Si1 O2 112.71(9) . 2_556
O5 Si1 C19 106.43(9) . .
O3 Si2 O4 112.35(9) . .
O3 Si2 O5 113.53(9) . .
O3 Si2 C7 105.78(9) . .
O4 Si2 C7 105.24(10) . .
O5 Si2 O4 112.78(9) . .
O5 Si2 C7 106.36(9) . .
O1 Si3 C1 105.49(9) . .
O3 Si3 O1 112.55(9) . .
O3 Si3 O6 113.64(9) . 2_556
O3 Si3 C1 106.68(9) . .
O6 Si3 O1 112.58(9) 2_556 .
O6 Si3 C1 105.06(9) 2_556 .
O2 Si4 O4 113.24(9) . .
O2 Si4 C13 106.95(9) . .
O4 Si4 C13 105.12(9) . .
O6 Si4 O2 113.46(9) . .
O6 Si4 O4 111.97(9) . .
O6 Si4 C13 105.27(9) . .
C15 F20 K1 152.73(17) . .
Si1 O1 Si3 140.76(11) 2_556 .
Si4 O2 Si1 140.88(10) . 2_556
Si3 O3 Si2 141.42(10) . .
Si4 O4 Si2 141.23(11) . .
Si2 O5 Si1 140.68(10) . .
Si4 O6 Si3 140.83(11) . 2_556
C26 O7 K1 113.63(15) . .
C26 O7 C27 111.8(2) . .
C27 O7 K1 111.62(15) . .
C28 O8 K1 117.42(15) . .
C29 O8 K1 115.52(14) . .
C29 O8 C28 112.3(2) . .
C25 O9 K1 117.42(16) 2_565 .
C30 O9 K1 115.92(15) . .
C30 O9 C25 112.3(2) . 2_565
Si3 C1 H1A 108.7 . .
Si3 C1 H1B 108.7 . .
H1A C1 H1B 107.6 . .
C2 C1 Si3 114.29(15) . .
C2 C1 H1A 108.7 . .
C2 C1 H1B 108.7 . .
C1 C2 H2A 109.3 . .
C1 C2 H2B 109.3 . .
H2A C2 H2B 108.0 . .
C3 C2 C1 111.45(19) . .
C3 C2 H2A 109.3 . .
C3 C2 H2B 109.3 . .
F2 C3 F3 106.1(2) . .
F2 C3 C2 110.99(19) . .
F2 C3 C4 106.64(19) . .
F3 C3 C2 109.96(19) . .
F3 C3 C4 104.49(19) . .
C2 C3 C4 117.9(2) . .
F4 C4 C3 108.4(2) . .
F4 C4 C5 108.2(2) . .
F5 C4 F4 108.24(19) . .
F5 C4 C3 108.1(2) . .
F5 C4 C5 107.8(2) . .
C5 C4 C3 115.84(19) . .
F6 C5 F7 108.43(19) . .
F6 C5 C4 109.4(2) . .
F6 C5 C6 107.0(2) . .
F7 C5 C4 108.8(2) . .
F7 C5 C6 106.9(2) . .
C4 C5 C6 116.0(2) . .
F8 C6 C5 110.9(2) . .
F9 C6 F8 108.8(2) . .
F9 C6 C5 110.9(2) . .
F10 C6 F8 108.6(3) . .
F10 C6 F9 108.8(3) . .
F10 C6 C5 108.8(2) . .
Si2 C7 H7A 109.3 . .
Si2 C7 H7B 109.3 . .
H7A C7 H7B 107.9 . .
C8 C7 Si2 111.68(15) . .
C8 C7 H7A 109.3 . .
C8 C7 H7B 109.3 . .
C7 C8 H8AA 109.7 . .
C7 C8 H8AB 109.7 . .
C7 C8 H8BC 108.6 . .
C7 C8 H8BD 108.6 . .
C7 C8 C9 109.7(15) . .
H8AA C8 H8AB 108.2 . .
H8BC C8 H8BD 107.6 . .
C9 C8 H8AA 109.7 . .
C9 C8 H8AB 109.7 . .
C9A C8 C7 114.7(6) . .
C9A C8 H8BC 108.6 . .
C9A C8 H8BD 108.6 . .
Si4 C13 H13A 109.4 . .
Si4 C13 H13B 109.4 . .
H13A C13 H13B 108.0 . .
C14 C13 Si4 111.18(15) . .
C14 C13 H13A 109.4 . .
C14 C13 H13B 109.4 . .
C13 C14 H14A 108.3 . .
C13 C14 H14B 108.3 . .
H14A C14 H14B 107.4 . .
C15 C14 C13 116.1(2) . .
C15 C14 H14A 108.3 . .
C15 C14 H14B 108.3 . .
F20 C15 C14 109.3(2) . .
F20 C15 C16 105.4(2) . .
F21 C15 F20 107.4(2) . .
F21 C15 C14 111.2(2) . .
F21 C15 C16 104.1(2) . .
C14 C15 C16 118.7(2) . .
F22 C16 C15 107.6(2) . .
F22 C16 C17 107.7(4) . .
F22 C16 C17A 107.0(6) . .
F23 C16 F22 108.8(2) . .
F23 C16 C15 108.8(2) . .
F23 C16 C17 102.6(4) . .
F23 C16 C17A 114.9(6) . .
C17 C16 C15 120.8(3) . .
C17A C16 C15 109.5(6) . .
Si1 C19 H19A 108.8 . .
Si1 C19 H19B 108.8 . .
H19A C19 H19B 107.7 . .
C20 C19 Si1 113.82(15) . .
C20 C19 H19A 108.8 . .
C20 C19 H19B 108.8 . .
C19 C20 H20A 109.5 . .
C19 C20 H20B 109.5 . .
C19 C20 H20C 108.3 . .
C19 C20 H20D 108.3 . .
C19 C20 C21A 110.7(5) . .
H20A C20 H20B 108.1 . .
H20C C20 H20D 107.4 . .
C21A C20 H20A 109.5 . .
C21A C20 H20B 109.5 . .
C21B C20 C19 115.9(8) . .
C21B C20 H20C 108.3 . .
C21B C20 H20D 108.3 . .
O9 C25 H25A 110.2 2_565 .
O9 C25 H25B 110.2 2_565 .
O9 C25 C26 107.7(2) 2_565 .
H25A C25 H25B 108.5 . .
C26 C25 H25A 110.2 . .
C26 C25 H25B 110.2 . .
O7 C26 C25 108.6(2) . .
O7 C26 H26A 110.0 . .
O7 C26 H26B 110.0 . .
C25 C26 H26A 110.0 . .
C25 C26 H26B 110.0 . .
H26A C26 H26B 108.4 . .
O7 C27 H27A 109.9 . .
O7 C27 H27B 109.9 . .
O7 C27 C28 108.9(2) . .
H27A C27 H27B 108.3 . .
C28 C27 H27A 109.9 . .
C28 C27 H27B 109.9 . .
O8 C28 C27 108.8(2) . .
O8 C28 H28A 109.9 . .
O8 C28 H28B 109.9 . .
C27 C28 H28A 109.9 . .
C27 C28 H28B 109.9 . .
H28A C28 H28B 108.3 . .
O8 C29 H29A 110.0 . .
O8 C29 H29B 110.0 . .
O8 C29 C30 108.4(2) . .
H29A C29 H29B 108.4 . .
C30 C29 H29A 110.0 . .
C30 C29 H29B 110.0 . .
O9 C30 C29 108.4(2) . .
O9 C30 H30A 110.0 . .
O9 C30 H30B 110.0 . .
C29 C30 H30A 110.0 . .
C29 C30 H30B 110.0 . .
H30A C30 H30B 108.4 . .
F11 C9 C8 118(4) . .
F11 C9 F12 114(3) . .
F11 C9 C10 112(4) . .
F12 C9 C8 103(3) . .
F12 C9 C10 99(3) . .
C10 C9 C8 109(2) . .
F13 C10 C9 106(2) . .
F13 C10 C11 93.8(16) . .
F14 C10 F13 97.7(17) . .
F14 C10 C9 119(2) . .
F14 C10 C11 109.7(19) . .
C9 C10 C11 123(3) . .
F15 C11 F16 98(2) . .
F15 C11 C10 105(2) . .
F15 C11 C12 106.0(19) . .
F16 C11 C10 101.7(17) . .
C12 C11 F16 117(2) . .
C12 C11 C10 126(2) . .
F17 C12 F18 125(3) . .
F17 C12 F19 95.5(17) . .
F17 C12 C11 117(2) . .
F18 C12 F19 97(2) . .
F18 C12 C11 112(3) . .
C11 C12 F19 103.3(16) . .
C16 C17 C18 118.7(6) . .
F24 C17 C16 107.7(5) . .
F24 C17 C18 105.9(5) . .
F25 C17 C16 109.9(6) . .
F25 C17 F24 105.8(6) . .
F25 C17 C18 108.0(6) . .
F26 C18 F28 104.7(6) . .
F26 C18 C17 112.4(6) . .
F27 C18 F26 109.0(7) . .
F27 C18 F28 114.2(7) . .
F27 C18 C17 110.1(6) . .
F28 C18 C17 106.4(7) . .
C20 C21A C22A 108.3(8) . .
F29A C21A C20 114.3(11) . .
F29A C21A F30A 115.9(10) . .
F29A C21A C22A 110.5(11) . .
F30A C21A C20 103.4(9) . .
F30A C21A C22A 103.5(10) . .
F31A C22A C21A 92.1(7) . .
F32A C22A F31A 105.4(8) . .
F32A C22A C21A 119.1(9) . .
F32A C22A C23A 121.0(7) . .
C23A C22A F31A 97.6(5) . .
C23A C22A C21A 113.3(8) . .
F33A C23A F34A 104.7(8) . .
F33A C23A C22A 121.0(9) . .
F33A C23A C24A 106.0(10) . .
F34A C23A C22A 99.8(4) . .
F34A C23A C24A 107.9(4) . .
C22A C23A C24A 116.0(6) . .
F35A C24A C23A 109.7(10) . .
F36A C24A F35A 105.5(11) . .
F36A C24A F37A 107.7(8) . .
F36A C24A C23A 112.2(6) . .
F37A C24A F35A 111.8(8) . .
F37A C24A C23A 109.7(7) . .
C8 C9A C10A 115.7(10) . .
F11A C9A C8 108.5(14) . .
F11A C9A C10A 105.4(14) . .
F12A C9A C8 113.3(15) . .
F12A C9A F11A 102.6(10) . .
F12A C9A C10A 110.2(15) . .
F13A C10A F14A 110.5(9) . .
F13A C10A C9A 109.3(11) . .
F13A C10A C11A 114.4(10) . .
F14A C10A C9A 102.6(10) . .
F14A C10A C11A 104.0(9) . .
C11A C10A C9A 115.2(10) . .
F15A C11A C10A 105.2(11) . .
F15A C11A C12A 98.2(7) . .
F16A C11A F15A 105.6(10) . .
F16A C11A C10A 119.2(9) . .
F16A C11A C12A 110.5(10) . .
C10A C11A C12A 115.3(9) . .
F17A C12A F18A 110.5(10) . .
F17A C12A F19A 103.9(6) . .
F17A C12A C11A 114.9(7) . .
F18A C12A F19A 104.8(9) . .
F18A C12A C11A 114.9(9) . .
F19A C12A C11A 106.6(6) . .
F24A C17A C16 107.2(10) . .
F24A C17A C18A 112.7(13) . .
F25A C17A C16 110.7(11) . .
F25A C17A F24A 106.8(10) . .
F25A C17A C18A 108.3(12) . .
C18A C17A C16 111.0(10) . .
F26A C18A F27A 103.3(14) . .
F26A C18A F28A 117.5(15) . .
F26A C18A C17A 105.9(10) . .
F27A C18A C17A 111.2(13) . .
F28A C18A F27A 94.9(13) . .
F28A C18A C17A 122.0(15) . .
C20 C21B F29B 107.6(13) . .
C20 C21B F30B 115.6(14) . .
C20 C21B C22B 124.4(14) . .
F29B C21B F30B 95.2(10) . .
C22B C21B F29B 105.9(14) . .
C22B C21B F30B 103.9(12) . .
F31B C22B F32B 87.9(6) . .
F31B C22B C21B 111.2(12) . .
F31B C22B C23B 111.9(11) . .
C21B C22B F32B 91.3(10) . .
C23B C22B F32B 96.3(8) . .
C23B C22B C21B 136.5(12) . .
F33B C23B C24B 112.4(11) . .
F34B C23B F33B 101.5(9) . .
F34B C23B C22B 96.9(7) . .
F34B C23B C24B 106.9(6) . .
C22B C23B F33B 107.3(12) . .
C22B C23B C24B 127.6(8) . .
F35B C24B F36B 107.4(17) . .
F35B C24B F37B 105.2(15) . .
F35B C24B C23B 117.0(13) . .
F36B C24B F37B 108.1(10) . .
F36B C24B C23B 108.6(8) . .
F37B C24B C23B 110.1(9) . .
Cl1 C31 H31A 110.0 . .
Cl1 C31 H31B 110.0 . .
C31 C31 Cl1 108.4(3) 2_575 .
C31 C31 H31A 110.0 2_575 .
C31 C31 H31B 110.0 2_575 .
H31A C31 H31B 108.4 . .

loop_
_geom_bond_atom_site_label_1
_geom_bond_atom_site_label_2
_geom_bond_distance
_geom_bond_site_symmetry_2
K1 F20 2.848(2) .
K1 F20 2.848(2) 2_565
K1 O7 2.8334(18) 2_565
K1 O7 2.8334(18) .
K1 O8 2.7421(17) .
K1 O8 2.7421(17) 2_565
K1 O9 2.7613(19) 2_565
K1 O9 2.7612(19) .
Si1 O1 1.6196(16) 2_556
Si1 O2 1.6232(17) 2_556
Si1 O5 1.6225(16) .
Si1 C19 1.857(2) .
Si2 O3 1.6203(17) .
Si2 O4 1.6249(16) .
Si2 O5 1.6209(16) .
Si2 C7 1.857(2) .
Si3 O1 1.6242(16) .
Si3 O3 1.6194(16) .
Si3 O6 1.6224(16) 2_556
Si3 C1 1.850(2) .
Si4 O2 1.6201(16) .
Si4 O4 1.6230(16) .
Si4 O6 1.6190(16) .
Si4 C13 1.857(2) .
F2 C3 1.357(3) .
F3 C3 1.358(3) .
F4 C4 1.349(3) .
F5 C4 1.340(3) .
F6 C5 1.341(3) .
F7 C5 1.341(3) .
F8 C6 1.324(3) .
F9 C6 1.322(4) .
F10 C6 1.318(4) .
F20 C15 1.361(3) .
F21 C15 1.344(3) .
F22 C16 1.351(3) .
F23 C16 1.346(3) .
O1 Si1 1.6197(16) 2_556
O2 Si1 1.6231(17) 2_556
O6 Si3 1.6223(16) 2_556
O7 C26 1.421(3) .
O7 C27 1.426(3) .
O8 C28 1.424(3) .
O8 C29 1.420(3) .
O9 C25 1.428(3) 2_565
O9 C30 1.421(3) .
C1 H1A 0.9900 .
C1 H1B 0.9900 .
C1 C2 1.527(3) .
C2 H2A 0.9900 .
C2 H2B 0.9900 .
C2 C3 1.502(3) .
C3 C4 1.551(3) .
C4 C5 1.533(4) .
C5 C6 1.545(3) .
C7 H7A 0.9900 .
C7 H7B 0.9900 .
C7 C8 1.524(3) .
C8 H8AA 0.9900 .
C8 H8AB 0.9900 .
C8 H8BC 0.9900 .
C8 H8BD 0.9900 .
C8 C9 1.55(5) .
C8 C9A 1.48(2) .
C13 H13A 0.9900 .
C13 H13B 0.9900 .
C13 C14 1.527(3) .
C14 H14A 0.9900 .
C14 H14B 0.9900 .
C14 C15 1.509(3) .
C15 C16 1.553(4) .
C16 C17 1.515(6) .
C16 C17A 1.532(9) .
C19 H19A 0.9900 .
C19 H19B 0.9900 .
C19 C20 1.525(3) .
C20 H20A 0.9900 .
C20 H20B 0.9900 .
C20 H20C 0.9900 .
C20 H20D 0.9900 .
C20 C21A 1.556(11) .
C20 C21B 1.404(19) .
C25 O9 1.428(3) 2_565
C25 H25A 0.9900 .
C25 H25B 0.9900 .
C25 C26 1.497(4) .
C26 H26A 0.9900 .
C26 H26B 0.9900 .
C27 H27A 0.9900 .
C27 H27B 0.9900 .
C27 C28 1.495(4) .
C28 H28A 0.9900 .
C28 H28B 0.9900 .
C29 H29A 0.9900 .
C29 H29B 0.9900 .
C29 C30 1.497(4) .
C30 H30A 0.9900 .
C30 H30B 0.9900 .
F11 C9 1.20(5) .
F12 C9 1.37(6) .
F13 C10 1.43(3) .
F14 C10 1.35(2) .
F15 C11 1.29(3) .
F16 C11 1.50(3) .
F17 C12 1.17(2) .
F18 C12 1.26(4) .
F19 C12 1.47(2) .
F24 C17 1.373(7) .
F25 C17 1.324(7) .
F26 C18 1.313(9) .
F27 C18 1.298(7) .
F28 C18 1.328(9) .
F29A C21A 1.231(16) .
F30A C21A 1.337(16) .
F31A C22A 1.577(9) .
F32A C22A 1.135(9) .
F33A C23A 1.229(14) .
F34A C23A 1.337(6) .
F35A C24A 1.405(17) .
F36A C24A 1.317(9) .
F37A C24A 1.322(10) .
C9 C10 1.47(4) .
C10 C11 1.64(4) .
C11 C12 1.36(3) .
C17 C18 1.523(6) .
C21A C22A 1.599(17) .
C22A C23A 1.525(11) .
C23A C24A 1.527(11) .
F11A C9A 1.42(2) .
F12A C9A 1.37(2) .
F13A C10A 1.270(13) .
F14A C10A 1.356(13) .
F15A C11A 1.436(14) .
F16A C11A 1.196(16) .
F17A C12A 1.298(8) .
F18A C12A 1.302(14) .
F19A C12A 1.366(8) .
F24A C17A 1.349(9) .
F25A C17A 1.325(9) .
F26A C18A 1.335(10) .
F27A C18A 1.38(2) .
F28A C18A 1.340(10) .
F29B C21B 1.470(19) .
F30B C21B 1.473(18) .
F31B C22B 1.376(15) .
F32B C22B 1.724(12) .
F33B C23B 1.43(2) .
F34B C23B 1.339(8) .
F35B C24B 1.22(2) .
F36B C24B 1.319(13) .
F37B C24B 1.323(12) .
C9A C10A 1.561(17) .
C10A C11A 1.490(18) .
C11A C12A 1.566(13) .
C17A C18A 1.513(9) .
C21B C22B 1.47(3) .
C22B C23B 1.413(16) .
C23B C24B 1.550(14) .
Cl1 C31 1.785(4) .
C31 C31 1.489(6) 2_575
C31 H31A 0.9900 .
C31 H31B 0.9900 .

loop_
_geom_torsion_atom_site_label_1
_geom_torsion_atom_site_label_2
_geom_torsion_atom_site_label_3
_geom_torsion_atom_site_label_4
_geom_torsion
_geom_torsion_site_symmetry_1
_geom_torsion_site_symmetry_4
K1 F20 C15 F21 -134.1(3) . .
K1 F20 C15 C14 -13.4(5) . .
K1 F20 C15 C16 115.3(4) . .
K1 O7 C26 C25 -50.8(3) . .
K1 O7 C27 C28 52.6(2) . .
K1 O8 C28 C27 44.4(3) . .
K1 O8 C29 C30 -50.0(2) . .
K1 O9 C30 C29 -46.0(3) . .
Si1 C19 C20 C21A -179.6(7) . .
Si1 C19 C20 C21B -179.1(9) . .
Si2 C7 C8 C9 -176.6(19) . .
Si2 C7 C8 C9A -174.6(9) . .
Si3 C1 C2 C3 175.17(16) . .
Si4 C13 C14 C15 179.01(19) . .
F2 C3 C4 F4 -47.9(2) . .
F2 C3 C4 F5 -164.99(19) . .
F2 C3 C4 C5 73.9(3) . .
F3 C3 C4 F4 64.2(2) . .
F3 C3 C4 F5 -52.9(2) . .
F3 C3 C4 C5 -174.0(2) . .
F4 C4 C5 F6 73.4(2) . .
F4 C4 C5 F7 -168.32(19) . .
F4 C4 C5 C6 -47.8(3) . .
F5 C4 C5 F6 -169.74(18) . .
F5 C4 C5 F7 -51.4(2) . .
F5 C4 C5 C6 69.1(3) . .
F6 C5 C6 F8 -55.7(3) . .
F6 C5 C6 F9 -176.7(2) . .
F6 C5 C6 F10 63.7(3) . .
F7 C5 C6 F8 -171.7(2) . .
F7 C5 C6 F9 67.3(3) . .
F7 C5 C6 F10 -52.4(3) . .
F20 C15 C16 F22 48.0(3) . .
F20 C15 C16 F23 165.7(2) . .
F20 C15 C16 C17 -76.1(4) . .
F20 C15 C16 C17A -67.9(6) . .
F21 C15 C16 F22 -64.9(3) . .
F21 C15 C16 F23 52.8(3) . .
F21 C15 C16 C17 171.0(4) . .
F21 C15 C16 C17A 179.2(6) . .
F22 C16 C17 F24 -77.3(5) . .
F22 C16 C17 F25 167.9(4) . .
F22 C16 C17 C18 43.0(7) . .
F22 C16 C17A F24A -69.7(10) . .
F22 C16 C17A F25A 174.1(9) . .
F22 C16 C17A C18A 53.8(12) . .
F23 C16 C17 F24 168.0(5) . .
F23 C16 C17 F25 53.2(5) . .
F23 C16 C17 C18 -71.8(6) . .
F23 C16 C17A F24A 169.4(8) . .
F23 C16 C17A F25A 53.3(11) . .
F23 C16 C17A C18A -67.0(13) . .
O1 Si1 O5 Si2 64.59(19) 2_556 .
O1 Si1 C19 C20 -165.84(17) 2_556 .
O1 Si3 O3 Si2 -67.12(19) . .
O1 Si3 C1 C2 -64.44(18) . .
O2 Si1 O5 Si2 -65.52(19) 2_556 .
O2 Si1 C19 C20 -45.57(19) 2_556 .
O2 Si4 O4 Si2 63.47(19) . .
O2 Si4 O6 Si3 -63.98(19) . 2_556
O2 Si4 C13 C14 172.67(16) . .
O3 Si2 O4 Si4 -63.56(19) . .
O3 Si2 O5 Si1 64.83(19) . .
O3 Si2 C7 C8 -50.60(18) . .
O3 Si3 O1 Si1 63.64(19) . 2_556
O3 Si3 C1 C2 55.46(18) . .
O4 Si2 O3 Si3 66.87(19) . .
O4 Si2 O5 Si1 -64.41(19) . .
O4 Si2 C7 C8 68.50(18) . .
O4 Si4 O2 Si1 -64.42(19) . 2_556
O4 Si4 O6 Si3 65.73(19) . 2_556
O4 Si4 C13 C14 52.04(19) . .
O5 Si1 C19 C20 74.60(19) . .
O5 Si2 O3 Si3 -62.59(19) . .
O5 Si2 O4 Si4 66.29(19) . .
O5 Si2 C7 C8 -171.62(16) . .
O6 Si3 O1 Si1 -66.38(19) 2_556 2_556
O6 Si3 O3 Si2 62.36(19) 2_556 .
O6 Si3 C1 C2 176.40(15) 2_556 .
O6 Si4 O2 Si1 64.64(19) . 2_556
O6 Si4 O4 Si2 -66.34(19) . .
O6 Si4 C13 C14 -66.35(18) . .
O7 C27 C28 O8 -65.0(3) . .
O8 C29 C30 O9 63.0(3) . .
O9 C25 C26 O7 64.8(3) 2_565 .
C1 Si3 O1 Si1 179.59(17) . 2_556
C1 Si3 O3 Si2 177.65(16) . .
C1 C2 C3 F2 60.5(3) . .
C1 C2 C3 F3 -56.6(3) . .
C1 C2 C3 C4 -176.2(2) . .
C2 C3 C4 F4 -173.4(2) . .
C2 C3 C4 F5 69.5(3) . .
C2 C3 C4 C5 -51.6(3) . .
C3 C4 C5 F6 -48.5(3) . .
C3 C4 C5 F7 69.8(3) . .
C3 C4 C5 C6 -169.6(2) . .
C4 C5 C6 F8 66.7(3) . .
C4 C5 C6 F9 -54.2(3) . .
C4 C5 C6 F10 -173.9(2) . .
C7 Si2 O3 Si3 -178.84(16) . .
C7 Si2 O4 Si4 -178.18(16) . .
C7 Si2 O5 Si1 -179.27(16) . .
C7 C8 C9 F11 -52(4) . .
C7 C8 C9 F12 74(2) . .
C7 C8 C9 C10 179(2) . .
C7 C8 C9A F11A -64.1(13) . .
C7 C8 C9A F12A 49.1(13) . .
C7 C8 C9A C10A 177.8(10) . .
C8 C9 C10 F13 67(3) . .
C8 C9 C10 F14 -42(4) . .
C8 C9 C10 C11 173(2) . .
C8 C9A C10A F13A 45.6(17) . .
C8 C9A C10A F14A -71.7(15) . .
C8 C9A C10A C11A 176.0(12) . .
C13 Si4 O2 Si1 -179.74(16) . 2_556
C13 Si4 O4 Si2 179.88(16) . .
C13 Si4 O6 Si3 179.41(16) . 2_556
C13 C14 C15 F20 -176.6(2) . .
C13 C14 C15 F21 -58.3(3) . .
C13 C14 C15 C16 62.5(3) . .
C14 C15 C16 F22 170.8(2) . .
C14 C15 C16 F23 -71.5(3) . .
C14 C15 C16 C17 46.7(5) . .
C14 C15 C16 C17A 54.9(7) . .
C15 C16 C17 F24 46.8(6) . .
C15 C16 C17 F25 -68.1(6) . .
C15 C16 C17 C18 167.0(5) . .
C15 C16 C17A F24A 46.6(10) . .
C15 C16 C17A F25A -69.6(10) . .
C15 C16 C17A C18A 170.1(10) . .
C16 C17 C18 F26 170.2(6) . .
C16 C17 C18 F27 48.5(9) . .
C16 C17 C18 F28 -75.7(8) . .
C16 C17A C18A F26A 179.3(13) . .
C16 C17A C18A F27A 67.7(15) . .
C16 C17A C18A F28A -43(2) . .
C19 Si1 O5 Si2 178.79(16) . .
C19 C20 C21A F29A 57.2(12) . .
C19 C20 C21A F30A -69.7(9) . .
C19 C20 C21A C22A -179.1(7) . .
C19 C20 C21B F29B 71.4(12) . .
C19 C20 C21B F30B -33.5(15) . .
C19 C20 C21B C22B -164.2(12) . .
C20 C21A C22A F31A 88.7(9) . .
C20 C21A C22A F32A -20.3(14) . .
C20 C21A C22A C23A -172.2(7) . .
C20 C21B C22B F31B -1(2) . .
C20 C21B C22B F32B -89.5(16) . .
C20 C21B C22B C23B 170.0(12) . .
C25 O9 C30 C29 175.2(2) 2_565 .
C26 O7 C27 C28 -178.9(2) . .
C27 O7 C26 C25 -178.2(2) . .
C28 O8 C29 C30 171.7(2) . .
C29 O8 C28 C27 -178.1(2) . .
F11 C9 C10 F13 -66(4) . .
F11 C9 C10 F14 -175(3) . .
F11 C9 C10 C11 40(5) . .
F12 C9 C10 F13 174(2) . .
F12 C9 C10 F14 65(3) . .
F12 C9 C10 C11 -80(3) . .
F13 C10 C11 F15 55(2) . .
F13 C10 C11 F16 156.6(15) . .
F13 C10 C11 C12 -68(2) . .
F14 C10 C11 F15 155(2) . .
F14 C10 C11 F16 -104(2) . .
F14 C10 C11 C12 32(3) . .
F15 C11 C12 F17 -83(3) . .
F15 C11 C12 F18 71(3) . .
F15 C11 C12 F19 173.8(19) . .
F16 C11 C12 F17 169.5(19) . .
F16 C11 C12 F18 -37(3) . .
F16 C11 C12 F19 66(2) . .
F24 C17 C18 F26 -68.6(8) . .
F24 C17 C18 F27 169.7(7) . .
F24 C17 C18 F28 45.4(8) . .
F25 C17 C18 F26 44.4(8) . .
F25 C17 C18 F27 -77.3(8) . .
F25 C17 C18 F28 158.4(7) . .
F29A C21A C22A F31A -145.3(9) . .
F29A C21A C22A F32A 105.7(11) . .
F29A C21A C22A C23A -46.2(12) . .
F30A C21A C22A F31A -20.6(8) . .
F30A C21A C22A F32A -129.5(9) . .
F30A C21A C22A C23A 78.6(10) . .
F31A C22A C23A F33A 73.8(11) . .
F31A C22A C23A F34A -172.3(4) . .
F31A C22A C23A C24A -56.8(7) . .
F32A C22A C23A F33A -173.0(11) . .
F32A C22A C23A F34A -59.2(9) . .
F32A C22A C23A C24A 56.3(10) . .
F33A C23A C24A F35A -172.3(11) . .
F33A C23A C24A F36A -55.3(10) . .
F33A C23A C24A F37A 64.4(9) . .
F34A C23A C24A F35A 75.9(9) . .
F34A C23A C24A F36A -167.1(6) . .
F34A C23A C24A F37A -47.4(7) . .
C9 C10 C11 F15 -57(3) . .
C9 C10 C11 F16 44(3) . .
C9 C10 C11 C12 180(3) . .
C10 C11 C12 F17 39(3) . .
C10 C11 C12 F18 -167(3) . .
C10 C11 C12 F19 -64(3) . .
C21A C22A C23A F33A -21.7(14) . .
C21A C22A C23A F34A 92.1(8) . .
C21A C22A C23A C24A -152.3(8) . .
C22A C23A C24A F35A -34.9(10) . .
C22A C23A C24A F36A 82.1(8) . .
C22A C23A C24A F37A -158.2(6) . .
F11A C9A C10A F13A -74.2(14) . .
F11A C9A C10A F14A 168.5(12) . .
F11A C9A C10A C11A 56.3(16) . .
F12A C9A C10A F13A 175.7(11) . .
F12A C9A C10A F14A 58.4(14) . .
F12A C9A C10A C11A -53.8(16) . .
F13A C10A C11A F15A 43.9(12) . .
F13A C10A C11A F16A 162.0(10) . .
F13A C10A C11A C12A -63.0(12) . .
F14A C10A C11A F15A 164.5(8) . .
F14A C10A C11A F16A -77.4(12) . .
F14A C10A C11A C12A 57.6(11) . .
F15A C11A C12A F17A -72.9(10) . .
F15A C11A C12A F18A 57.0(13) . .
F15A C11A C12A F19A 172.6(8) . .
F16A C11A C12A F17A 177.0(8) . .
F16A C11A C12A F18A -53.1(13) . .
F16A C11A C12A F19A 62.5(10) . .
F24A C17A C18A F26A -60.4(17) . .
F24A C17A C18A F27A -171.9(12) . .
F24A C17A C18A F28A 78(2) . .
F25A C17A C18A F26A 57.5(17) . .
F25A C17A C18A F27A -54.0(15) . .
F25A C17A C18A F28A -164(2) . .
F29B C21B C22B F31B 123.8(10) . .
F29B C21B C22B F32B 35.6(11) . .
F29B C21B C22B C23B -64.9(19) . .
F30B C21B C22B F31B -136.5(10) . .
F30B C21B C22B F32B 135.3(10) . .
F30B C21B C22B C23B 35(2) . .
F31B C22B C23B F33B 175.8(10) . .
F31B C22B C23B F34B 71.4(8) . .
F31B C22B C23B C24B -46.2(14) . .
F32B C22B C23B F33B -94.0(10) . .
F32B C22B C23B F34B 161.6(6) . .
F32B C22B C23B C24B 44.0(13) . .
F33B C23B C24B F35B 177(2) . .
F33B C23B C24B F36B -61.3(14) . .
F33B C23B C24B F37B 56.9(14) . .
F34B C23B C24B F35B -72.5(19) . .
F34B C23B C24B F36B 49.2(11) . .
F34B C23B C24B F37B 167.4(7) . .
C9A C10A C11A F15A -84.0(13) . .
C9A C10A C11A F16A 34.1(17) . .
C9A C10A C11A C12A 169.0(11) . .
C10A C11A C12A F17A 38.3(11) . .
C10A C11A C12A F18A 168.1(13) . .
C10A C11A C12A F19A -76.2(10) . .
C21B C22B C23B F33B 5(2) . .
C21B C22B C23B F34B -99.8(17) . .
C21B C22B C23B C24B 142.6(15) . .
C22B C23B C24B F35B 41(2) . .
C22B C23B C24B F36B 162.3(10) . .
C22B C23B C24B F37B -79.4(14) . .
